data_1517202
loop_
_publ_author_name
'Chauhan, ManMohan Singh'
'Yadav, Geeta Devi'
'Hussain, Firasat'
'Singh, Surendra'

_publ_section_title
;
 N-Fluorobenzenaminium tetrafluoroborate generated in situ by aniline and
 Selectfluor as a reusable catalyst for the ring opening of epoxides with
 amines under microwave irradiation
;
_journal_issue 11
_journal_name_full 'Catal. Sci. Technol.'
_journal_page_first 3945
_journal_paper_doi 10.1039/C4CY00609G
_journal_volume 4
_journal_year 2014
_chemical_absolute_configuration ad
_chemical_formula_moiety 'C18 H24 N O2 Cl'
_chemical_formula_sum 'C18 H24 Cl N O2'
_chemical_formula_weight 321.83
_chemical_name_systematic
;
?
;
_space_group_IT_number 4
_symmetry_cell_setting monoclinic
_symmetry_space_group_name_Hall 'P 2yb'
_symmetry_space_group_name_H-M 'P 1 21 1'
_atom_sites_solution_hydrogens geom
_atom_sites_solution_primary direct
_atom_sites_solution_secondary difmap
_audit_creation_method SHELXL-97
_cell_angle_alpha 90.000
_cell_angle_beta 94.859(5)
_cell_angle_gamma 90.000
_cell_formula_units_Z 4
_cell_length_a 8.117(5)
_cell_length_b 7.669(5)
_cell_length_c 28.305(5)
_cell_measurement_reflns_used 2805
_cell_measurement_temperature 293(2)
_cell_measurement_theta_max 29.2601
_cell_measurement_theta_min 3.0017
_cell_volume 1755.6(16)
_computing_cell_refinement 'CrysAlis RED (Oxford, 2011)'
_computing_data_collection 'CrysAlis RED (Oxford, 2011)'
_computing_data_reduction 'CrysAlis RED (Oxford, 2011)'
_computing_molecular_graphics 'ORTEP-3 (Farrugia, 1997)'
_computing_publication_material 'SHELXL-97 (Sheldrick, 2008)'
_computing_structure_refinement 'SHELXL-97 (Sheldrick, 1997)'
_computing_structure_solution 'SHELXS-97 (Sheldrick, 1990)'
_diffrn_ambient_temperature 293(2)
_diffrn_detector_area_resol_mean 15.9853
_diffrn_measured_fraction_theta_full 0.997
_diffrn_measured_fraction_theta_max 0.997
_diffrn_measurement_device_type 'Xcalibur, Sapphire3'
_diffrn_measurement_method '\w scans'
_diffrn_radiation_monochromator graphite
_diffrn_radiation_source 'fine-focus sealed tube'
_diffrn_radiation_type MoK\a
_diffrn_radiation_wavelength 0.71069
_diffrn_reflns_av_R_equivalents 0.0385
_diffrn_reflns_av_sigmaI/netI 0.0767
_diffrn_reflns_limit_h_max 9
_diffrn_reflns_limit_h_min -7
_diffrn_reflns_limit_k_max 9
_diffrn_reflns_limit_k_min -9
_diffrn_reflns_limit_l_max 31
_diffrn_reflns_limit_l_min -34
_diffrn_reflns_number 14095
_diffrn_reflns_theta_full 25.67
_diffrn_reflns_theta_max 25.67
_diffrn_reflns_theta_min 3.01
_exptl_absorpt_coefficient_mu 0.224
_exptl_absorpt_correction_T_max 1.00000
_exptl_absorpt_correction_T_min 0.91425
_exptl_absorpt_correction_type multi-scan
_exptl_absorpt_process_details
;
CrysAlisPro, Agilent Technologies,
Version 1.171.34.49 (release 20-01-2011 CrysAlis171 .NET)
(compiled Jan 20 2011,15:58:25)
Empirical absorption correction using spherical harmonics,
implemented in SCALE3 ABSPACK scaling algorithm.
;
_exptl_crystal_colour red
_exptl_crystal_density_diffrn 1.218
_exptl_crystal_density_method 'not measured'
_exptl_crystal_description block
_exptl_crystal_F_000 688
_exptl_crystal_size_max 0.46
_exptl_crystal_size_mid 0.18
_exptl_crystal_size_min 0.09
_refine_diff_density_max 0.278
_refine_diff_density_min -0.170
_refine_diff_density_rms 0.036
_refine_ls_abs_structure_details 'Flack H D (1983), Acta Cryst. A39, 876-881'
_refine_ls_abs_structure_Flack -0.05(7)
_refine_ls_extinction_method none
_refine_ls_goodness_of_fit_ref 1.009
_refine_ls_hydrogen_treatment mixed
_refine_ls_matrix_type full
_refine_ls_number_parameters 405
_refine_ls_number_reflns 6662
_refine_ls_number_restraints 1
_refine_ls_restrained_S_all 1.009
_refine_ls_R_factor_all 0.1054
_refine_ls_R_factor_gt 0.0633
_refine_ls_shift/su_max 0.000
_refine_ls_shift/su_mean 0.000
_refine_ls_structure_factor_coef Fsqd
_refine_ls_weighting_details 'calc w=1/[\s^2^(Fo^2^)+(0.0457P)^2^+0.0000P] where P=(Fo^2^+2Fc^2^)/3'
_refine_ls_weighting_scheme calc
_refine_ls_wR_factor_gt 0.1043
_refine_ls_wR_factor_ref 0.1188
_reflns_number_gt 4473
_reflns_number_total 6662
_reflns_threshold_expression >2sigma(I)
_cod_data_source_file c4cy00609g2.cif
_cod_data_source_block shelxl
_cod_depositor_comments 'Adding full bibliography for 1517202.cif.'
_cod_database_code 1517202

loop_
_symmetry_equiv_pos_as_xyz
'x, y, z'
'-x, y+1/2, -z'

loop_
_atom_site_label
_atom_site_type_symbol
_atom_site_fract_x
_atom_site_fract_y
_atom_site_fract_z
_atom_site_U_iso_or_equiv
_atom_site_adp_type
_atom_site_occupancy
_atom_site_symmetry_multiplicity
_atom_site_calc_flag
_atom_site_refinement_flags
C11 C 0.1796(4) -0.4875(5) 0.24733(11) 0.0443(9) Uani 1 1 d .
H11A H 0.0836 -0.5271 0.2625 0.053 Uiso 1 1 calc R
H11B H 0.1630 -0.3655 0.2393 0.053 Uiso 1 1 calc R
C79 C 0.3323(4) -0.5048(5) 0.28226(12) 0.0461(9) Uani 1 1 d .
H79 H 0.4246 -0.4449 0.2690 0.055 Uiso 1 1 calc R
O1 O 0.3745(3) -0.6810(3) 0.28889(9) 0.0662(8) Uani 1 1 d .
H1 H 0.3912 -0.7249 0.2633 0.099 Uiso 1 1 calc R
O2 O 0.4848(3) -0.1557(3) 0.23953(8) 0.0572(7) Uani 1 1 d .
H2 H 0.4619 -0.1111 0.2645 0.086 Uiso 1 1 calc R
O4 O 0.4529(3) -0.4243(3) 0.35671(8) 0.0509(7) Uani 1 1 d .
Cl2 Cl 0.14622(11) -0.99922(13) 0.21212(4) 0.0589(3) Uani 1 1 d .
C3 C 0.6700(4) -0.1572(6) 0.17886(13) 0.0581(11) Uani 1 1 d .
H3A H 0.7678 -0.1025 0.1681 0.070 Uiso 1 1 calc R
H3B H 0.6915 -0.2809 0.1830 0.070 Uiso 1 1 calc R
C7 C 0.3009(4) -0.4187(5) 0.32789(12) 0.0502(10) Uani 1 1 d .
H7A H 0.2657 -0.2990 0.3224 0.060 Uiso 1 1 calc R
H7B H 0.2154 -0.4804 0.3431 0.060 Uiso 1 1 calc R
C10 C 0.6289(4) -0.0777(5) 0.22478(12) 0.0456(9) Uani 1 1 d .
H10 H 0.6128 0.0483 0.2210 0.055 Uiso 1 1 calc R
C12 C 0.0384(4) -0.5604(5) 0.17073(13) 0.0603(12) Uani 1 1 d .
H12A H 0.0289 -0.4378 0.1625 0.072 Uiso 1 1 calc R
H12B H -0.0575 -0.5926 0.1870 0.072 Uiso 1 1 calc R
C13 C 0.3417(4) -0.5447(5) 0.17809(13) 0.0526(10) Uani 1 1 d .
H13A H 0.4404 -0.5666 0.1990 0.063 Uiso 1 1 calc R
H13B H 0.3397 -0.4218 0.1699 0.063 Uiso 1 1 calc R
C14 C 0.3471(5) -0.6524(6) 0.13367(13) 0.0673(12) Uani 1 1 d .
H14A H 0.3606 -0.7743 0.1423 0.081 Uiso 1 1 calc R
H14B H 0.4421 -0.6177 0.1173 0.081 Uiso 1 1 calc R
C15 C 0.1910(6) -0.6312(6) 0.10037(14) 0.0779(13) Uani 1 1 d .
H15A H 0.1855 -0.5134 0.0879 0.093 Uiso 1 1 calc R
H15B H 0.1942 -0.7113 0.0739 0.093 Uiso 1 1 calc R
C16 C 0.0418(5) -0.6671(6) 0.12609(14) 0.0710(13) Uani 1 1 d .
H16A H 0.0395 -0.7900 0.1342 0.085 Uiso 1 1 calc R
H16B H -0.0565 -0.6418 0.1053 0.085 Uiso 1 1 calc R
C17 C 0.4605(5) -0.3502(5) 0.40070(13) 0.0464(9) Uani 1 1 d .
C18 C 0.3341(5) -0.2712(5) 0.42010(15) 0.0614(12) Uani 1 1 d .
H18 H 0.2305 -0.2650 0.4034 0.074 Uiso 1 1 calc R
C19 C 0.3600(6) -0.1980(6) 0.46572(17) 0.0800(15) Uani 1 1 d .
H19 H 0.2722 -0.1452 0.4793 0.096 Uiso 1 1 calc R
C20 C 0.5117(8) -0.2034(6) 0.49044(17) 0.0806(15) Uani 1 1 d .
H20 H 0.5263 -0.1540 0.5205 0.097 Uiso 1 1 calc R
C21 C 0.6455(6) -0.2826(5) 0.47088(14) 0.0553(11) Uani 1 1 d .
C22 C 0.6212(5) -0.3575(5) 0.42525(13) 0.0440(9) Uani 1 1 d .
C23 C 0.7560(5) -0.4353(5) 0.40589(13) 0.0498(10) Uani 1 1 d .
H23 H 0.7421 -0.4852 0.3759 0.060 Uiso 1 1 calc R
C24 C 0.9073(5) -0.4388(5) 0.43051(15) 0.0634(12) Uani 1 1 d .
H24 H 0.9959 -0.4897 0.4169 0.076 Uiso 1 1 calc R
C25 C 0.9312(6) -0.3677(7) 0.47539(17) 0.0748(14) Uani 1 1 d .
H25 H 1.0348 -0.3737 0.4921 0.090 Uiso 1 1 calc R
C26 C 0.8058(7) -0.2899(6) 0.49504(15) 0.0714(13) Uani 1 1 d .
H26 H 0.8241 -0.2400 0.5250 0.086 Uiso 1 1 calc R
C27 C 0.5340(5) -0.2087(5) 0.10191(14) 0.0516(10) Uani 1 1 d .
C28 C 0.6698(6) -0.2857(6) 0.08566(17) 0.0735(13) Uani 1 1 d .
H28 H 0.7705 -0.2864 0.1040 0.088 Uiso 1 1 calc R
C29 C 0.6541(7) -0.3645(7) 0.04021(19) 0.0916(16) Uani 1 1 d .
H29 H 0.7453 -0.4193 0.0290 0.110 Uiso 1 1 calc R
C30 C 0.5133(9) -0.3618(7) 0.01354(17) 0.0869(16) Uani 1 1 d .
H30 H 0.5085 -0.4122 -0.0164 0.104 Uiso 1 1 calc R
C31 C 0.3697(6) -0.2849(5) 0.02897(15) 0.0638(12) Uani 1 1 d .
C32 C 0.3813(5) -0.2053(5) 0.07421(13) 0.0488(10) Uani 1 1 d .
C33 C 0.2381(5) -0.1296(5) 0.09007(13) 0.0545(10) Uani 1 1 d .
H33 H 0.2419 -0.0790 0.1200 0.065 Uiso 1 1 calc R
C34 C 0.0942(5) -0.1302(7) 0.06179(16) 0.0742(13) Uani 1 1 d .
H34 H 0.0009 -0.0779 0.0725 0.089 Uiso 1 1 calc R
C35 C 0.0834(7) -0.2068(7) 0.01736(18) 0.0869(17) Uani 1 1 d .
H35 H -0.0162 -0.2055 -0.0015 0.104 Uiso 1 1 calc R
C36 C 0.2171(8) -0.2831(7) 0.00155(17) 0.0859(16) Uani 1 1 d .
H36 H 0.2085 -0.3358 -0.0282 0.103 Uiso 1 1 calc R
C37 C 0.7727(4) -0.1139(5) 0.26079(11) 0.0462(9) Uani 1 1 d .
H37A H 0.7648 -0.2333 0.2716 0.055 Uiso 1 1 calc R
H37B H 0.8744 -0.1036 0.2453 0.055 Uiso 1 1 calc R
C38 C 0.6457(5) -0.0251(5) 0.33407(13) 0.0618(11) Uani 1 1 d .
H38A H 0.6479 -0.1451 0.3449 0.074 Uiso 1 1 calc R
H38B H 0.5406 -0.0053 0.3159 0.074 Uiso 1 1 calc R
C39 C 0.6597(6) 0.0949(6) 0.37642(14) 0.0749(13) Uani 1 1 d .
H39A H 0.5754 0.0643 0.3973 0.090 Uiso 1 1 calc R
H39B H 0.6395 0.2138 0.3658 0.090 Uiso 1 1 calc R
C40 C 0.8280(7) 0.0846(6) 0.40378(16) 0.0894(16) Uani 1 1 d .
H40A H 0.8356 0.1720 0.4287 0.107 Uiso 1 1 calc R
H40B H 0.8420 -0.0291 0.4186 0.107 Uiso 1 1 calc R
C41 C 0.9626(6) 0.1142(7) 0.37132(16) 0.0833(15) Uani 1 1 d .
H41A H 1.0694 0.0993 0.3890 0.100 Uiso 1 1 calc R
H41B H 0.9561 0.2329 0.3595 0.100 Uiso 1 1 calc R
C42 C 0.9481(5) -0.0113(6) 0.32993(14) 0.0705(12) Uani 1 1 d .
H42A H 1.0341 0.0137 0.3091 0.085 Uiso 1 1 calc R
H42B H 0.9640 -0.1296 0.3416 0.085 Uiso 1 1 calc R
N1 N 0.7832(4) 0.0032(5) 0.30275(11) 0.0489(8) Uani 1 1 d .
N2 N 0.1920(3) -0.5890(4) 0.20304(11) 0.0441(7) Uani 1 1 d .
O3 O 0.5318(3) -0.1303(4) 0.14502(8) 0.0544(6) Uani 1 1 d .
Cl1 Cl 0.74914(11) 0.38392(12) 0.26963(4) 0.0614(3) Uani 1 1 d .
H4A H 0.197(4) -0.718(5) 0.2089(12) 0.054(11) Uiso 1 1 d .
H4B H 0.774(3) 0.097(4) 0.2925(10) 0.013(8) Uiso 1 1 d .

loop_
_atom_site_aniso_label
_atom_site_aniso_U_11
_atom_site_aniso_U_22
_atom_site_aniso_U_33
_atom_site_aniso_U_23
_atom_site_aniso_U_13
_atom_site_aniso_U_12
C11 0.0382(18) 0.049(2) 0.045(2) 0.0008(19) -0.0022(16) -0.0023(19)
C79 0.044(2) 0.045(2) 0.049(2) 0.002(2) -0.0022(17) 0.001(2)
O1 0.090(2) 0.0484(16) 0.0569(18) -0.0009(13) -0.0142(15) 0.0096(15)
O2 0.0509(14) 0.0682(18) 0.0529(16) 0.0102(14) 0.0065(12) -0.0055(14)
O4 0.0428(14) 0.0650(17) 0.0435(16) -0.0140(14) -0.0051(12) 0.0052(13)
Cl2 0.0483(5) 0.0509(5) 0.0784(7) 0.0108(5) 0.0104(5) 0.0022(5)
C3 0.038(2) 0.070(3) 0.065(3) -0.010(2) -0.006(2) 0.001(2)
C7 0.044(2) 0.059(2) 0.048(2) -0.003(2) 0.0056(19) 0.0007(19)
C10 0.044(2) 0.042(2) 0.049(2) 0.0061(18) -0.0044(18) -0.0042(18)
C12 0.057(2) 0.060(3) 0.059(3) 0.011(2) -0.024(2) 0.000(2)
C13 0.058(2) 0.057(2) 0.043(2) 0.0042(19) 0.0021(18) -0.0149(19)
C14 0.085(3) 0.068(3) 0.050(3) 0.002(2) 0.010(2) -0.018(2)
C15 0.120(4) 0.064(3) 0.048(3) 0.010(3) -0.005(3) -0.015(3)
C16 0.084(3) 0.064(3) 0.058(3) 0.007(2) -0.033(3) -0.008(3)
C17 0.056(2) 0.039(2) 0.045(2) 0.0032(19) 0.006(2) -0.0054(19)
C18 0.057(3) 0.065(3) 0.063(3) -0.015(2) 0.012(2) 0.004(2)
C19 0.084(4) 0.074(3) 0.086(4) -0.029(3) 0.031(3) -0.004(3)
C20 0.113(4) 0.074(3) 0.058(3) -0.020(3) 0.024(3) -0.020(3)
C21 0.078(3) 0.045(2) 0.044(3) -0.002(2) 0.008(2) -0.016(2)
C22 0.058(2) 0.0372(19) 0.037(2) 0.0028(18) 0.0019(19) -0.0051(18)
C23 0.056(2) 0.045(2) 0.046(2) -0.0030(19) -0.007(2) -0.005(2)
C24 0.064(3) 0.059(3) 0.065(3) 0.002(2) -0.007(2) -0.007(2)
C25 0.077(3) 0.070(3) 0.072(4) 0.016(3) -0.024(3) -0.017(3)
C26 0.104(4) 0.066(3) 0.041(3) 0.003(2) -0.014(3) -0.026(3)
C27 0.061(3) 0.045(2) 0.049(3) -0.013(2) 0.009(2) -0.005(2)
C28 0.065(3) 0.081(3) 0.076(3) -0.017(3) 0.014(3) 0.000(3)
C29 0.110(4) 0.082(4) 0.088(4) -0.019(3) 0.041(4) 0.015(4)
C30 0.131(5) 0.076(3) 0.056(4) -0.023(3) 0.020(4) -0.003(4)
C31 0.097(3) 0.048(2) 0.046(3) -0.002(2) 0.003(3) -0.010(3)
C32 0.066(3) 0.037(2) 0.043(2) 0.0005(19) 0.001(2) -0.010(2)
C33 0.063(2) 0.050(2) 0.050(2) 0.003(2) -0.002(2) -0.001(2)
C34 0.065(3) 0.075(3) 0.078(3) 0.020(3) -0.020(3) -0.001(3)
C35 0.099(4) 0.091(4) 0.062(4) 0.010(3) -0.043(3) -0.027(3)
C36 0.137(5) 0.069(3) 0.048(3) -0.002(3) -0.015(4) -0.026(4)
C37 0.047(2) 0.046(2) 0.044(2) -0.006(2) -0.0025(17) -0.004(2)
C38 0.082(3) 0.049(2) 0.055(3) 0.006(2) 0.008(2) -0.012(2)
C39 0.108(4) 0.067(3) 0.051(3) -0.002(2) 0.013(3) -0.013(3)
C40 0.148(5) 0.063(3) 0.052(3) 0.004(2) -0.020(3) -0.015(3)
C41 0.092(4) 0.078(3) 0.072(3) 0.003(3) -0.037(3) -0.009(3)
C42 0.067(3) 0.070(3) 0.069(3) 0.001(3) -0.031(2) 0.007(3)
N1 0.054(2) 0.0351(18) 0.055(2) 0.0155(18) -0.0093(16) -0.0028(17)
N2 0.0450(17) 0.042(2) 0.0434(18) 0.0065(15) -0.0085(14) -0.0062(15)
O3 0.0493(14) 0.0670(17) 0.0455(15) -0.0104(15) -0.0037(12) 0.0068(15)
Cl1 0.0541(6) 0.0445(5) 0.0870(8) 0.0159(6) 0.0141(5) 0.0076(5)

loop_
_atom_type_symbol
_atom_type_description
_atom_type_scat_dispersion_real
_atom_type_scat_dispersion_imag
_atom_type_scat_source
C C 0.0030 0.0020 'International Tables Vol C Tables 4.2.6.8 and 6.1.1.4'
H H 0.0000 0.0000 'International Tables Vol C Tables 4.2.6.8 and 6.1.1.4'
N N 0.0060 0.0030 'International Tables Vol C Tables 4.2.6.8 and 6.1.1.4'
O O 0.0110 0.0060 'International Tables Vol C Tables 4.2.6.8 and 6.1.1.4'
Cl Cl 0.1480 0.1590 'International Tables Vol C Tables 4.2.6.8 and 6.1.1.4'

loop_
_geom_angle_atom_site_label_1
_geom_angle_atom_site_label_2
_geom_angle_atom_site_label_3
_geom_angle
N2 C11 C79 113.1(3)
N2 C11 H11A 109.0
C79 C11 H11A 109.0
N2 C11 H11B 109.0
C79 C11 H11B 109.0
H11A C11 H11B 107.8
O1 C79 C7 111.6(3)
O1 C79 C11 110.2(3)
C7 C79 C11 109.5(3)
O1 C79 H79 108.5
C7 C79 H79 108.5
C11 C79 H79 108.5
C79 O1 H1 109.5
C10 O2 H2 109.5
C17 O4 C7 118.8(3)
O3 C3 C10 107.7(3)
O3 C3 H3A 110.2
C10 C3 H3A 110.2
O3 C3 H3B 110.2
C10 C3 H3B 110.2
H3A C3 H3B 108.5
O4 C7 C79 106.3(3)
O4 C7 H7A 110.5
C79 C7 H7A 110.5
O4 C7 H7B 110.5
C79 C7 H7B 110.5
H7A C7 H7B 108.7
O2 C10 C3 109.6(3)
O2 C10 C37 109.6(3)
C3 C10 C37 107.2(3)
O2 C10 H10 110.1
C3 C10 H10 110.1
C37 C10 H10 110.1
N2 C12 C16 111.0(3)
N2 C12 H12A 109.4
C16 C12 H12A 109.4
N2 C12 H12B 109.4
C16 C12 H12B 109.4
H12A C12 H12B 108.0
N2 C13 C14 110.6(3)
N2 C13 H13A 109.5
C14 C13 H13A 109.5
N2 C13 H13B 109.5
C14 C13 H13B 109.5
H13A C13 H13B 108.1
C13 C14 C15 112.1(4)
C13 C14 H14A 109.2
C15 C14 H14A 109.2
C13 C14 H14B 109.2
C15 C14 H14B 109.2
H14A C14 H14B 107.9
C16 C15 C14 110.3(3)
C16 C15 H15A 109.6
C14 C15 H15A 109.6
C16 C15 H15B 109.6
C14 C15 H15B 109.6
H15A C15 H15B 108.1
C15 C16 C12 112.5(3)
C15 C16 H16A 109.1
C12 C16 H16A 109.1
C15 C16 H16B 109.1
C12 C16 H16B 109.1
H16A C16 H16B 107.8
C18 C17 O4 125.5(4)
C18 C17 C22 121.0(4)
O4 C17 C22 113.4(3)
C17 C18 C19 119.6(4)
C17 C18 H18 120.2
C19 C18 H18 120.2
C20 C19 C18 121.1(4)
C20 C19 H19 119.5
C18 C19 H19 119.5
C19 C20 C21 120.5(4)
C19 C20 H20 119.8
C21 C20 H20 119.8
C20 C21 C22 119.1(4)
C20 C21 C26 122.5(5)
C22 C21 C26 118.4(4)
C23 C22 C21 118.6(4)
C23 C22 C17 122.7(3)
C21 C22 C17 118.7(4)
C24 C23 C22 120.7(4)
C24 C23 H23 119.7
C22 C23 H23 119.7
C23 C24 C25 120.9(4)
C23 C24 H24 119.5
C25 C24 H24 119.5
C26 C25 C24 120.3(4)
C26 C25 H25 119.8
C24 C25 H25 119.8
C25 C26 C21 121.0(4)
C25 C26 H26 119.5
C21 C26 H26 119.5
O3 C27 C28 124.4(4)
O3 C27 C32 114.4(3)
C28 C27 C32 121.2(4)
C27 C28 C29 118.5(5)
C27 C28 H28 120.7
C29 C28 H28 120.7
C30 C29 C28 121.4(5)
C30 C29 H29 119.3
C28 C29 H29 119.3
C29 C30 C31 122.0(5)
C29 C30 H30 119.0
C31 C30 H30 119.0
C36 C31 C30 123.2(5)
C36 C31 C32 118.9(5)
C30 C31 C32 117.9(4)
C33 C32 C27 122.8(4)
C33 C32 C31 118.3(4)
C27 C32 C31 118.9(4)
C34 C33 C32 120.2(4)
C34 C33 H33 119.9
C32 C33 H33 119.9
C33 C34 C35 121.4(5)
C33 C34 H34 119.3
C35 C34 H34 119.3
C36 C35 C34 119.8(5)
C36 C35 H35 120.1
C34 C35 H35 120.1
C35 C36 C31 121.3(5)
C35 C36 H36 119.3
C31 C36 H36 119.3
N1 C37 C10 114.7(3)
N1 C37 H37A 108.6
C10 C37 H37A 108.6
N1 C37 H37B 108.6
C10 C37 H37B 108.6
H37A C37 H37B 107.6
N1 C38 C39 111.9(3)
N1 C38 H38A 109.2
C39 C38 H38A 109.2
N1 C38 H38B 109.2
C39 C38 H38B 109.2
H38A C38 H38B 107.9
C38 C39 C40 112.3(4)
C38 C39 H39A 109.2
C40 C39 H39A 109.2
C38 C39 H39B 109.2
C40 C39 H39B 109.2
H39A C39 H39B 107.9
C41 C40 C39 110.5(4)
C41 C40 H40A 109.5
C39 C40 H40A 109.5
C41 C40 H40B 109.5
C39 C40 H40B 109.5
H40A C40 H40B 108.1
C40 C41 C42 111.4(4)
C40 C41 H41A 109.4
C42 C41 H41A 109.4
C40 C41 H41B 109.4
C42 C41 H41B 109.4
H41A C41 H41B 108.0
N1 C42 C41 111.1(4)
N1 C42 H42A 109.4
C41 C42 H42A 109.4
N1 C42 H42B 109.4
C41 C42 H42B 109.4
H42A C42 H42B 108.0
C37 N1 C42 110.8(3)
C37 N1 C38 113.0(3)
C42 N1 C38 111.4(3)
C37 N1 H4B 105(2)
C42 N1 H4B 108(2)
C38 N1 H4B 108(2)
C11 N2 C13 113.3(3)
C11 N2 C12 109.0(3)
C13 N2 C12 110.3(3)
C11 N2 H4A 112(2)
C13 N2 H4A 106(2)
C12 N2 H4A 106(2)
C27 O3 C3 117.9(3)

loop_
_geom_bond_atom_site_label_1
_geom_bond_atom_site_label_2
_geom_bond_distance
C11 N2 1.486(4)
C11 C79 1.525(4)
C11 H11A 0.9700
C11 H11B 0.9700
C79 O1 1.403(5)
C79 C7 1.491(5)
C79 H79 0.9800
O1 H1 0.8200
O2 C10 1.408(4)
O2 H2 0.8200
O4 C17 1.365(4)
O4 C7 1.421(4)
C3 O3 1.427(4)
C3 C10 1.498(5)
C3 H3A 0.9700
C3 H3B 0.9700
C7 H7A 0.9700
C7 H7B 0.9700
C10 C37 1.509(4)
C10 H10 0.9800
C12 N2 1.498(4)
C12 C16 1.508(5)
C12 H12A 0.9700
C12 H12B 0.9700
C13 N2 1.496(4)
C13 C14 1.508(5)
C13 H13A 0.9700
C13 H13B 0.9700
C14 C15 1.522(5)
C14 H14A 0.9700
C14 H14B 0.9700
C15 C16 1.491(5)
C15 H15A 0.9700
C15 H15B 0.9700
C16 H16A 0.9700
C16 H16B 0.9700
C17 C18 1.348(5)
C17 C22 1.426(5)
C18 C19 1.407(6)
C18 H18 0.9300
C19 C20 1.365(7)
C19 H19 0.9300
C20 C21 1.399(6)
C20 H20 0.9300
C21 C22 1.412(5)
C21 C26 1.419(6)
C22 C23 1.398(5)
C23 C24 1.360(5)
C23 H23 0.9300
C24 C25 1.381(6)
C24 H24 0.9300
C25 C26 1.340(6)
C25 H25 0.9300
C26 H26 0.9300
C27 O3 1.362(4)
C27 C28 1.364(5)
C27 C32 1.410(5)
C28 C29 1.417(6)
C28 H28 0.9300
C29 C30 1.315(7)
C29 H29 0.9300
C30 C31 1.408(7)
C30 H30 0.9300
C31 C36 1.405(7)
C31 C32 1.415(5)
C32 C33 1.407(5)
C33 C34 1.359(5)
C33 H33 0.9300
C34 C35 1.384(6)
C34 H34 0.9300
C35 C36 1.342(7)
C35 H35 0.9300
C36 H36 0.9300
C37 N1 1.486(5)
C37 H37A 0.9700
C37 H37B 0.9700
C38 N1 1.499(4)
C38 C39 1.508(5)
C38 H38A 0.9700
C38 H38B 0.9700
C39 C40 1.514(6)
C39 H39A 0.9700
C39 H39B 0.9700
C40 C41 1.503(6)
C40 H40A 0.9700
C40 H40B 0.9700
C41 C42 1.513(6)
C41 H41A 0.9700
C41 H41B 0.9700
C42 N1 1.491(4)
C42 H42A 0.9700
C42 H42B 0.9700
N1 H4B 0.78(3)
N2 H4A 1.00(4)
